data_4316071
loop_
_publ_author_name
'Fergal Coleman'
'Michael J. Hynes'
'Andrea Erxleben'

_publ_contact_author_address
; National University of Ireland, Galway
  Chemistry Department
  University Road
  Galway
  Ireland
;
_publ_contact_author_email Andrea.Erxleben@nuigalway.ie
_publ_contact_author_fax +353-91-525700
_publ_contact_author_name 'Dr. Andrea Erxleben'
_publ_contact_author_phone +353-91-492483
_publ_section_title
;
 GaIII Complexes as Models for the MIII Site of Purple Acid Phosphatase:
 Ligand Effects on the Hydrolytic Reactivity Toward Bis(2,4-dinitrophenyl)
 phosphate
;
_journal_name_full 'Inorganic Chemistry'
_journal_page_first 6725
_journal_page_last 6733
_journal_paper_doi 10.1021/ic100722w
_journal_volume 49
_journal_year 2010
_chemical_formula_sum 'C12 H26 Cl Ga N4 O10'
_chemical_formula_weight 491.54
_chemical_name_systematic
; 
 ? 
;
_space_group_IT_number 56
_symmetry_cell_setting orthorhombic
_symmetry_space_group_name_Hall '-P 2ab 2ac'
_symmetry_space_group_name_H-M 'P c c n'
_atom_sites_solution_hydrogens geom
_atom_sites_solution_primary direct
_atom_sites_solution_secondary difmap
_audit_creation_method SHELXL-97
_cell_angle_alpha 90.00
_cell_angle_beta 90.00
_cell_angle_gamma 90.00
_cell_formula_units_Z 4
_cell_length_a 12.3409(7)
_cell_length_b 16.9744(10)
_cell_length_c 9.6776(6)
_cell_measurement_reflns_used 14392
_cell_measurement_temperature 298(2)
_cell_measurement_theta_max 26.37
_cell_measurement_theta_min 2.93
_cell_volume 2027.3(2)
_computing_cell_refinement
;
CrysAlisPro, Oxford Diffraction Ltd.,
Version 1.171.33.31 (release 08-01-2009 CrysAlis171 .NET)
(compiled Jan  8 2009,16:24:04)
;
_computing_data_collection
;
CrysAlisPro, Oxford Diffraction Ltd.,
Version 1.171.33.31 (release 08-01-2009 CrysAlis171 .NET)
(compiled Jan  8 2009,16:24:04)
;
_computing_data_reduction
;
CrysAlisPro, Oxford Diffraction Ltd.,
Version 1.171.33.31 (release 08-01-2009 CrysAlis171 .NET)
(compiled Jan  8 2009,16:24:04)
;
_computing_structure_refinement 'SHELXL-97 (Sheldrick, 1997)'
_computing_structure_solution 'SHELXS-97 (Sheldrick, 1990)'
_diffrn_ambient_temperature 298(2)
_diffrn_detector_area_resol_mean 16.1048
_diffrn_measured_fraction_theta_full 0.999
_diffrn_measured_fraction_theta_max 0.999
_diffrn_measurement_device_type 'Goniometer KM4/Xcalibur, detector: Sapphire3'
_diffrn_radiation_monochromator graphite
_diffrn_radiation_source 'Enhance (Mo) X-ray Source'
_diffrn_radiation_type MoK\a
_diffrn_radiation_wavelength 0.71069
_diffrn_reflns_av_R_equivalents 0.0946
_diffrn_reflns_av_sigmaI/netI 0.0473
_diffrn_reflns_limit_h_max 15
_diffrn_reflns_limit_h_min -15
_diffrn_reflns_limit_k_max 21
_diffrn_reflns_limit_k_min -21
_diffrn_reflns_limit_l_max 12
_diffrn_reflns_limit_l_min -12
_diffrn_reflns_number 14392
_diffrn_reflns_theta_full 26.37
_diffrn_reflns_theta_max 26.37
_diffrn_reflns_theta_min 2.93
_exptl_absorpt_coefficient_mu 1.546
_exptl_absorpt_correction_T_max 0.9267
_exptl_absorpt_correction_T_min 0.7474
_exptl_absorpt_correction_type multi-scan
_exptl_absorpt_process_details
;
CrysAlis RED, Oxford Diffraction Ltd.,
Version 1.171.33.31 (release 08-01-2009 CrysAlis171 .NET)
(compiled Jan  8 2009,16:24:04)
Empirical absorption correction using spherical harmonics,
 implemented in SCALE3 ABSPACK scaling algorithm.
;
_exptl_crystal_colour colourless
_exptl_crystal_density_diffrn 1.610
_exptl_crystal_density_method 'not measured'
_exptl_crystal_description plate
_exptl_crystal_F_000 1016
_exptl_crystal_size_max 0.20
_exptl_crystal_size_mid 0.15
_exptl_crystal_size_min 0.05
_refine_diff_density_max 1.111
_refine_diff_density_min -0.429
_refine_diff_density_rms 0.112
_refine_ls_extinction_method none
_refine_ls_goodness_of_fit_ref 1.074
_refine_ls_hydrogen_treatment riding
_refine_ls_matrix_type full
_refine_ls_number_parameters 129
_refine_ls_number_reflns 2072
_refine_ls_number_restraints 0
_refine_ls_restrained_S_all 1.074
_refine_ls_R_factor_all 0.0812
_refine_ls_R_factor_gt 0.0562
_refine_ls_shift/su_max 0.000
_refine_ls_shift/su_mean 0.000
_refine_ls_structure_factor_coef Fsqd
_refine_ls_weighting_details 'calc w=1/[\s^2^(Fo^2^)+(0.0866P)^2^+4.2101P] where P=(Fo^2^+2Fc^2^)/3'
_refine_ls_weighting_scheme calc
_refine_ls_wR_factor_gt 0.1572
_refine_ls_wR_factor_ref 0.1695
_reflns_number_gt 1470
_reflns_number_total 2072
_reflns_threshold_expression >2sigma(I)
_cod_data_source_file ic100722w_si_002_3.cif
_cod_data_source_block 4a
_cod_depositor_comments
;
The following automatic conversions were performed:
data name '_publ_contact_author_mail' replaced with
'_publ_contact_author_email' as specified in the replacement file
'/home/antanas/src/cod-tools/trunk/data/replacement-values/replacement_tags.lst'.

Automatic conversion script
Id: cif_correct_tags 4998 2017-03-02 13:24:31Z antanas 
;
_cod_database_code 4316071

loop_
_symmetry_equiv_pos_as_xyz
'x, y, z'
'-x+1/2, -y+1/2, z'
'x+1/2, -y, -z+1/2'
'-x, y+1/2, -z+1/2'
'-x, -y, -z'
'x-1/2, y-1/2, -z'
'-x-1/2, y, z-1/2'
'x, -y-1/2, z-1/2'

loop_
_atom_site_label
_atom_site_type_symbol
_atom_site_fract_x
_atom_site_fract_y
_atom_site_fract_z
_atom_site_U_iso_or_equiv
_atom_site_adp_type
_atom_site_occupancy
_atom_site_symmetry_multiplicity
_atom_site_calc_flag
_atom_site_refinement_flags
_atom_site_disorder_assembly
_atom_site_disorder_group
Ga1 Ga 0.0000 0.0000 0.0000 0.0263(3) Uani 1 2 d S . .
N1 N 0.0654(3) 0.0340(2) 0.1896(3) 0.0248(8) Uani 1 1 d . . .
O1 O 0.1450(3) -0.0387(2) -0.0414(3) 0.0446(9) Uani 1 1 d . . .
O3 O -0.0312(3) -0.0997(2) 0.0915(3) 0.0476(10) Uani 1 1 d . . .
O2 O 0.3101(3) -0.0488(3) 0.0449(4) 0.0494(10) Uani 1 1 d . . .
N2 N 0.0619(4) 0.2199(2) 0.4054(5) 0.0464(11) Uani 1 1 d . . .
H2A H 0.0952 0.2327 0.4838 0.070 Uiso 1 1 calc R . .
H2B H -0.0094 0.2239 0.4168 0.070 Uiso 1 1 calc R . .
H2C H 0.0831 0.2524 0.3385 0.070 Uiso 1 1 calc R . .
O4 O -0.0148(4) -0.1610(3) 0.2920(4) 0.0740(16) Uani 1 1 d . . .
Cl1 Cl 0.2500 0.2500 0.1241(2) 0.0558(6) Uani 1 2 d S . .
C1 C 0.2161(4) -0.0253(3) 0.0496(5) 0.0322(10) Uani 1 1 d . . .
C2 C 0.1841(3) 0.0270(3) 0.1696(5) 0.0338(11) Uani 1 1 d . . .
H2D H 0.2161 0.0062 0.2536 0.041 Uiso 1 1 calc R . .
H2E H 0.2140 0.0792 0.1547 0.041 Uiso 1 1 calc R . .
C3 C 0.0240(4) -0.0260(3) 0.2880(4) 0.0303(10) Uani 1 1 d . . .
H3A H -0.0384 -0.0046 0.3360 0.036 Uiso 1 1 calc R . .
H3B H 0.0795 -0.0366 0.3565 0.036 Uiso 1 1 calc R . .
C4 C -0.0079(4) -0.1020(3) 0.2207(5) 0.0376(12) Uani 1 1 d . . .
C5 C 0.0355(4) 0.1151(3) 0.2342(5) 0.0305(10) Uani 1 1 d . . .
H5A H -0.0425 0.1180 0.2458 0.037 Uiso 1 1 calc R . .
H5B H 0.0558 0.1521 0.1624 0.037 Uiso 1 1 calc R . .
C6 C 0.0896(4) 0.1388(3) 0.3678(5) 0.0384(11) Uani 1 1 d . . .
H6A H 0.0669 0.1034 0.4410 0.046 Uiso 1 1 calc R . .
H6B H 0.1676 0.1342 0.3578 0.046 Uiso 1 1 calc R . .
O1W O 0.8423(6) 0.2084(5) 0.4846(12) 0.181(5) Uani 1 1 d . . .

loop_
_atom_site_aniso_label
_atom_site_aniso_U_11
_atom_site_aniso_U_22
_atom_site_aniso_U_33
_atom_site_aniso_U_23
_atom_site_aniso_U_13
_atom_site_aniso_U_12
Ga1 0.0323(4) 0.0292(4) 0.0175(4) -0.0021(3) -0.0038(2) 0.0009(3)
N1 0.0308(19) 0.0249(19) 0.0188(17) -0.0006(14) -0.0022(14) 0.0014(16)
O1 0.0368(18) 0.069(3) 0.0283(16) -0.0188(18) -0.0031(14) 0.0119(18)
O3 0.080(3) 0.038(2) 0.0254(17) 0.0031(15) -0.0127(17) -0.0204(19)
O2 0.0316(19) 0.073(3) 0.0433(19) -0.014(2) 0.0029(16) 0.0064(18)
N2 0.064(3) 0.032(2) 0.043(2) -0.0125(19) -0.012(2) 0.001(2)
O4 0.143(5) 0.046(2) 0.033(2) 0.0103(19) -0.012(2) -0.037(3)
Cl1 0.0512(11) 0.0746(14) 0.0415(10) 0.000 0.000 -0.0138(11)
C1 0.033(2) 0.039(3) 0.024(2) -0.001(2) 0.0006(18) -0.002(2)
C2 0.023(2) 0.051(3) 0.028(2) -0.009(2) -0.0002(17) 0.000(2)
C3 0.041(3) 0.032(2) 0.018(2) -0.0035(19) 0.0026(18) -0.0040(19)
C4 0.046(3) 0.038(3) 0.029(2) -0.002(2) 0.004(2) -0.011(2)
C5 0.036(2) 0.028(2) 0.028(2) -0.0030(19) -0.0039(19) 0.0029(19)
C6 0.058(3) 0.032(3) 0.026(2) -0.008(2) -0.007(2) 0.006(2)
O1W 0.088(5) 0.107(6) 0.349(17) -0.008(7) 0.025(7) 0.007(4)

loop_
_atom_type_symbol
_atom_type_description
_atom_type_scat_dispersion_real
_atom_type_scat_dispersion_imag
_atom_type_scat_source
C C 0.0033 0.0016 'International Tables Vol C Tables 4.2.6.8 and 6.1.1.4'
H H 0.0000 0.0000 'International Tables Vol C Tables 4.2.6.8 and 6.1.1.4'
N N 0.0061 0.0033 'International Tables Vol C Tables 4.2.6.8 and 6.1.1.4'
O O 0.0106 0.0060 'International Tables Vol C Tables 4.2.6.8 and 6.1.1.4'
Ga Ga 0.2307 1.6083 'International Tables Vol C Tables 4.2.6.8 and 6.1.1.4'
Cl Cl 0.1484 0.1585 'International Tables Vol C Tables 4.2.6.8 and 6.1.1.4'

loop_
_geom_angle_atom_site_label_1
_geom_angle_atom_site_label_2
_geom_angle_atom_site_label_3
_geom_angle
_geom_angle_site_symmetry_1
_geom_angle_site_symmetry_3
_geom_angle_publ_flag
O3 Ga1 O3 180.0(3) 5 . ?
O3 Ga1 O1 88.99(18) 5 5 ?
O3 Ga1 O1 91.01(18) . 5 ?
O3 Ga1 O1 91.01(18) 5 . ?
O3 Ga1 O1 88.99(18) . . ?
O1 Ga1 O1 180.0(2) 5 . ?
O3 Ga1 N1 94.75(13) 5 . ?
O3 Ga1 N1 85.25(13) . . ?
O1 Ga1 N1 94.66(13) 5 . ?
O1 Ga1 N1 85.34(13) . . ?
O3 Ga1 N1 85.25(13) 5 5 ?
O3 Ga1 N1 94.75(13) . 5 ?
O1 Ga1 N1 85.34(13) 5 5 ?
O1 Ga1 N1 94.66(13) . 5 ?
N1 Ga1 N1 180.0(3) . 5 ?
C2 N1 C3 111.6(4) . . ?
C2 N1 C5 110.9(4) . . ?
C3 N1 C5 111.2(3) . . ?
C2 N1 Ga1 104.2(2) . . ?
C3 N1 Ga1 103.9(2) . . ?
C5 N1 Ga1 114.5(3) . . ?
C1 O1 Ga1 115.7(3) . . ?
C4 O3 Ga1 115.2(3) . . ?
O2 C1 O1 124.8(5) . . ?
O2 C1 C2 117.7(4) . . ?
O1 C1 C2 117.3(4) . . ?
N1 C2 C1 113.9(4) . . ?
N1 C3 C4 113.7(4) . . ?
O4 C4 O3 124.2(5) . . ?
O4 C4 C3 118.6(4) . . ?
O3 C4 C3 117.1(4) . . ?
N1 C5 C6 112.6(4) . . ?
N2 C6 C5 111.1(4) . . ?

loop_
_geom_bond_atom_site_label_1
_geom_bond_atom_site_label_2
_geom_bond_distance
_geom_bond_site_symmetry_2
_geom_bond_publ_flag
Ga1 O3 1.948(3) 5 ?
Ga1 O3 1.948(3) . ?
Ga1 O1 1.948(3) 5 ?
Ga1 O1 1.948(3) . ?
Ga1 N1 2.086(3) . ?
Ga1 N1 2.086(3) 5 ?
N1 C2 1.482(5) . ?
N1 C3 1.486(6) . ?
N1 C5 1.489(6) . ?
O1 C1 1.264(6) . ?
O3 C4 1.284(6) . ?
O2 C1 1.228(6) . ?
N2 C6 1.465(6) . ?
O4 C4 1.218(7) . ?
C1 C2 1.515(6) . ?
C3 C4 1.498(7) . ?
C5 C6 1.509(6) . ?
